data_9013986
loop_
_publ_author_name
'Orlova, A. I.'
'Khainakov, S. A.'
'Loginova, E. E.'
'Oleneva, T. A.'
'Garcia Granda, S.'
'Kurazhkovskaya, V. S.'

_publ_section_title
;
 Calcium thorium phosphate (whitlockite-type mineral).
 Synthesis and structure refinement
;
_journal_name_full 'Crystallography Reports'
_journal_page_first 591
_journal_page_last 597
_journal_paper_doi 10.1134/S1063774509040087
_journal_volume 54
_journal_year 2009
_chemical_compound_source synthesized
_chemical_formula_sum 'Ca10.381 O28 P7 Th0.119'
_chemical_name_mineral 'Calcium Thorium Phosphate'
_space_group_IT_number 161
_symmetry_space_group_name_Hall 'R 3 -2"c'
_symmetry_space_group_name_H-M 'R 3 c :H'
_cell_angle_alpha 90
_cell_angle_beta 90
_cell_angle_gamma 120
_cell_length_a 10.4372
_cell_length_b 10.4372
_cell_length_c 37.4876
_cell_formula_units_Z 6
_cell_volume 3536.603
_database_code_amcsd 0012417
_exptl_crystal_density_diffrn 3.123
_cod_original_cell_volume 3536.602
_cod_original_sg_symbol_H-M 'R 3 c'
_cod_original_formula_sum 'Ca10.381 Th.119 P7 O28'
_cod_database_code 9013986
_amcsd_formula_title 'Calcium Thorium Phosphate'

loop_
_space_group_symop_operation_xyz
x,y,z
2/3+x,1/3+y,1/3+z
1/3+x,2/3+y,2/3+z
x,x-y,1/2+z
2/3+x,1/3+x-y,5/6+z
1/3+x,2/3+x-y,1/6+z
-y,-x,1/2+z
2/3-y,1/3-x,5/6+z
1/3-y,2/3-x,1/6+z
-x+y,y,1/2+z
2/3-x+y,1/3+y,5/6+z
1/3-x+y,2/3+y,1/6+z
-y,x-y,z
2/3-y,1/3+x-y,1/3+z
1/3-y,2/3+x-y,2/3+z
-x+y,-x,z
2/3-x+y,1/3-x,1/3+z
1/3-x+y,2/3-x,2/3+z

loop_
_atom_site_label
_atom_site_fract_x
_atom_site_fract_y
_atom_site_fract_z
_atom_site_occupancy
_atom_site_U_iso_or_equiv
Ca1 0.71820 0.84500 0.16700 1.00000 0.00220
Ca2 0.62700 0.82330 0.96760 1.00000 0.01080
Ca3 0.71740 0.85950 0.06220 0.97000 0.01030
Th3 0.71740 0.85950 0.06220 0.03000 0.01030
Ca4 0.00000 0.00000 0.91530 0.47100 0.05600
Th4 0.00000 0.00000 0.91530 0.02900 0.05600
Ca5 0.00000 0.00000 0.73120 1.00000 0.00940
P1 0.00000 0.00000 -0.00220 1.00000 0.02500
P2 0.68120 0.84640 0.86580 1.00000 0.02500
P3 0.65210 0.84670 0.76480 1.00000 0.02500
O1 -0.01110 0.84590 0.97240 1.00000 0.02500
O2 0.00000 0.00000 0.03530 1.00000 0.02500
O3 0.71600 0.89170 0.90700 1.00000 0.02500
O4 0.76180 0.77610 0.85440 1.00000 0.02500
O5 0.74600 1.00960 0.85460 1.00000 0.02500
O6 0.51750 0.76760 0.85950 1.00000 0.02500
O7 0.59920 0.94200 0.78600 1.00000 0.02500
O8 0.58020 0.68270 0.78110 1.00000 0.02500
O9 0.81920 0.91280 0.77920 1.00000 0.02500
O10 0.61940 0.81170 0.72880 1.00000 0.02500

loop_
_cod_related_entry_id
_cod_related_entry_database
_cod_related_entry_code
1 AMCSD 0012417
